data_1001700
loop_
_publ_author_name
'Pham, A Q'
'Hervieu, H'
'Michel, C'
'Raveau, B'

_publ_section_title
;
A new member of the 2212-type family: the oxide Bi2 Ba2+x La1-x Cu2 O8+d
;
_journal_coden_ASTM PHYCE6
_journal_name_full 'Physica C (Amsterdam) (152,1988-)'
_journal_page_first 321
_journal_page_last 327
_journal_paper_doi 10.1016/0921-4534(92)90417-B
_journal_volume 199
_journal_year 1992
_chemical_formula_structural 'Bi2 Ba2 (Ba0.3 La0.7) Cu2 O8'
_chemical_formula_sum 'Ba2.3 Bi2 Cu2 La0.7 O8'
_chemical_name_systematic
;
Bismuth barium lanthanum copper oxide (2/2.3/0.7/2/8)
;
_space_group_IT_number 69
_symmetry_cell_setting orthorhombic
_symmetry_Int_Tables_number 69
_symmetry_space_group_name_Hall '-F 2 2'
_symmetry_space_group_name_H-M 'F m m m'
_cell_angle_alpha 90
_cell_angle_beta 90
_cell_angle_gamma 90
_cell_formula_units_Z 4
_cell_length_a 5.571(1)
_cell_length_b 5.583(1)
_cell_length_c 31.10399(400)
_cell_volume 967.4
_refine_ls_R_factor_all 0.069
_cod_original_formula_sum 'Ba2.3 Bi2 Cu2 La.7 O8'
_cod_database_code 1001700

loop_
_symmetry_equiv_pos_as_xyz
x,y,z
x,-y,-z
-x,y,-z
-x,-y,z
-x,-y,-z
-x,y,z
x,-y,z
x,y,-z
x,1/2+y,1/2+z
1/2+x,y,1/2+z
1/2+x,1/2+y,z
x,1/2-y,1/2-z
1/2+x,-y,1/2-z
1/2+x,1/2-y,-z
-x,1/2+y,1/2-z
1/2-x,y,1/2-z
1/2-x,1/2+y,-z
-x,1/2-y,1/2+z
1/2-x,-y,1/2+z
1/2-x,1/2-y,z
-x,1/2-y,1/2-z
1/2-x,-y,1/2-z
1/2-x,1/2-y,-z
-x,1/2+y,1/2+z
1/2-x,y,1/2+z
1/2-x,1/2+y,z
x,1/2-y,1/2+z
1/2+x,-y,1/2+z
1/2+x,1/2-y,z
x,1/2+y,1/2-z
1/2+x,y,1/2-z
1/2+x,1/2+y,-z

loop_
_atom_site_label
_atom_site_type_symbol
_atom_site_symmetry_multiplicity
_atom_site_Wyckoff_symbol
_atom_site_fract_x
_atom_site_fract_y
_atom_site_fract_z
_atom_site_occupancy
_atom_site_attached_hydrogens
_atom_site_calc_flag
Bi1 Bi3+ 8 i 0. 0. 0.2049(2) 1. 0 d
Ba1 Ba2+ 8 i 0. 0. 0.6179(2) 1. 0 d
Ba2 Ba2+ 4 b 0. 0.5 0. 0.3 0 d
La1 La3+ 4 b 0. 0.5 0. 0.7 0 d
Cu1 Cu2+ 8 i 0. 0. 0.0569(6) 1. 0 d
O1 O2- 16 j 0.25 0.25 0.0572(14) 1. 0 d
O2 O2- 16 m 0. 0.148(16) 0.7047(38) 0.5 0 d
O3 O2- 8 i 0. 0. 0.1309(23) 1. 0 d

loop_
_atom_type_symbol
_atom_type_oxidation_number
Bi3+ 3.000
Ba2+ 2.000
La3+ 3.000
Cu2+ 1.650
O2- -2.000
